data_2210931
loop_
_publ_author_name
'Qing-Wei Wang'
'Qing-Long Meng'
'Zhi-Xin Yu'
'Xiao-Hong Zhao'

_publ_section_title
;<i>catena</i>-Poly[[[(dipyrido[3,2-<i>a</i>:2',3'-<i>c</i>]phenazine)cobalt(II)]-\m-benzene-1,3-dicarboxylato]
 hemihydrate]
;
_journal_coeditor_code CI2186
_journal_issue 11
_journal_name_full 'Acta Crystallographica Section E'
_journal_page_first m3009
_journal_page_last m3011
_journal_paper_doi 10.1107/S1600536806042802
_journal_volume 62
_journal_year 2006
_chemical_formula_iupac '[Co (C8 H4 O4) (C18 H10 N4)], 0.5H2 O'
_chemical_formula_moiety 'C26 H14 Co N4 O4, 0.5H2 O'
_chemical_formula_sum 'C26 H15 Co N4 O4.5'
_chemical_formula_weight 514.35
_chemical_name_systematic
;
catena-Poly[[[(dipyrido[3,2-a:2',3'-c]phenazine)cobalt(II)]-\m-benzene-
1,3-dicarboxylato] hemihydrate}
;
_space_group_IT_number 24
_symmetry_cell_setting orthorhombic
_symmetry_space_group_name_Hall 'I 2b 2c'
_symmetry_space_group_name_H-M 'I 21 21 21'
_atom_sites_solution_hydrogens geom
_atom_sites_solution_primary direct
_atom_sites_solution_secondary difmap
_audit_creation_method SHELXL-97
_cell_angle_alpha 90.00
_cell_angle_beta 90.00
_cell_angle_gamma 90.00
_cell_formula_units_Z 8
_cell_length_a 9.802(2)
_cell_length_b 13.696(3)
_cell_length_c 31.459(6)
_cell_measurement_reflns_used 13068
_cell_measurement_temperature 292(2)
_cell_measurement_theta_max 27.48
_cell_measurement_theta_min 3.01
_cell_volume 4223.3(15)
_computing_cell_refinement PROCESS-AUTO
_computing_data_collection 'PROCESS-AUTO (Rigaku, 1998)'
_computing_data_reduction PROCESS-AUTO
_computing_molecular_graphics 'SHELXTL-Plus (Sheldrick, 1990)'
_computing_publication_material SHELXL97
_computing_structure_refinement 'SHELXL97 (Sheldrick, 1997)'
_computing_structure_solution 'SHELXS97 (Sheldrick, 1997)'
_diffrn_ambient_temperature 292(2)
_diffrn_detector_area_resol_mean 10.0
_diffrn_measured_fraction_theta_full 0.995
_diffrn_measured_fraction_theta_max 0.990
_diffrn_measurement_device_type 'Rigaku R-AXIS RAPID'
_diffrn_measurement_method \w
_diffrn_radiation_monochromator graphite
_diffrn_radiation_source 'rotorating anode'
_diffrn_radiation_type MoK\a
_diffrn_radiation_wavelength 0.71073
_diffrn_reflns_av_R_equivalents 0.1111
_diffrn_reflns_av_sigmaI/netI 0.0937
_diffrn_reflns_limit_h_max 12
_diffrn_reflns_limit_h_min -11
_diffrn_reflns_limit_k_max 17
_diffrn_reflns_limit_k_min -17
_diffrn_reflns_limit_l_max 40
_diffrn_reflns_limit_l_min -37
_diffrn_reflns_number 20249
_diffrn_reflns_theta_full 25.00
_diffrn_reflns_theta_max 27.48
_diffrn_reflns_theta_min 3.24
_diffrn_standards_number 0
_exptl_absorpt_coefficient_mu 0.861
_exptl_absorpt_correction_T_max 0.811
_exptl_absorpt_correction_T_min 0.744
_exptl_absorpt_correction_type multi-scan
_exptl_absorpt_process_details '(ABSCOR; Higashi, 1995)'
_exptl_crystal_colour yellow
_exptl_crystal_density_diffrn 1.618
_exptl_crystal_density_method 'not measured'
_exptl_crystal_description Block
_exptl_crystal_F_000 2096
_exptl_crystal_size_max 0.33
_exptl_crystal_size_mid 0.31
_exptl_crystal_size_min 0.24
_refine_diff_density_max 0.729
_refine_diff_density_min -0.552
_refine_ls_abs_structure_details 'Flack (1983), 2111 Friedel pairs'
_refine_ls_abs_structure_Flack 0.45(3)
_refine_ls_extinction_method none
_refine_ls_goodness_of_fit_ref 1.031
_refine_ls_hydrogen_treatment constr
_refine_ls_matrix_type full
_refine_ls_number_parameters 328
_refine_ls_number_reflns 4802
_refine_ls_number_restraints 18
_refine_ls_restrained_S_all 1.047
_refine_ls_R_factor_all 0.1130
_refine_ls_R_factor_gt 0.0681
_refine_ls_shift/su_max 0.001
_refine_ls_shift/su_mean 0.000
_refine_ls_structure_factor_coef Fsqd
_refine_ls_weighting_details 'calc w=1/[\s^2^(Fo^2^)+(0.0515P)^2^+5.9091P] where P=(Fo^2^+2Fc^2^)/3'
_refine_ls_weighting_scheme calc
_refine_ls_wR_factor_gt 0.1223
_refine_ls_wR_factor_ref 0.1389
_reflns_number_gt 3142
_reflns_number_total 4802
_reflns_threshold_expression I>2\s(I)
_cod_data_source_file ci2186.cif
_cod_data_source_block I
_cod_original_formula_sum 'C26 H15 Co N4 O4.50'
_cod_database_code 2210931
_cod_database_fobs_code 2210931

loop_
_symmetry_equiv_pos_as_xyz
'x, y, z'
'-x, -y+1/2, z'
'x, -y, -z+1/2'
'-x+1/2, y, -z'
'x+1/2, y+1/2, z+1/2'
'-x+1/2, -y+1, z+1/2'
'x+1/2, -y+1/2, -z+1'
'-x+1, y+1/2, -z+1/2'

loop_
_atom_site_type_symbol
_atom_site_label
_atom_site_fract_x
_atom_site_fract_y
_atom_site_fract_z
_atom_site_U_iso_or_equiv
_atom_site_adp_type
_atom_site_calc_flag
_atom_site_refinement_flags
_atom_site_occupancy
C C1 0.9184(5) 0.1187(4) 0.38150(16) 0.0447(12) Uani d . 1
H H1 0.9141 0.1163 0.4110 0.054 Uiso calc R 1
C C2 1.0462(6) 0.1222(6) 0.36220(18) 0.0525(17) Uani d . 1
H H2 1.1252 0.1232 0.3786 0.063 Uiso calc R 1
C C3 1.0537(5) 0.1242(5) 0.31911(18) 0.0465(15) Uani d . 1
H H3 1.1384 0.1251 0.3058 0.056 Uiso calc R 1
C C4 0.9351(5) 0.1249(5) 0.29480(16) 0.0348(13) Uani d . 1
C C5 0.8119(5) 0.1220(5) 0.31663(15) 0.0333(12) Uani d . 1
C C6 0.6827(5) 0.1254(4) 0.29418(15) 0.0305(12) Uani d . 1
C C7 0.4486(5) 0.1266(5) 0.29899(16) 0.0407(15) Uani d . 1
H H7 0.3698 0.1271 0.3154 0.049 Uiso calc R 1
C C8 0.4355(5) 0.1253(6) 0.25513(15) 0.0446(16) Uani d . 1
H H8 0.3495 0.1256 0.2427 0.053 Uiso calc R 1
C C9 0.5500(5) 0.1237(5) 0.23035(16) 0.0366(13) Uani d . 1
H H9 0.5423 0.1213 0.2009 0.044 Uiso calc R 1
C C10 0.6783(5) 0.1255(5) 0.24946(15) 0.0324(12) Uani d . 1
C C11 0.8074(5) 0.1252(5) 0.22614(16) 0.0360(12) Uani d . 1
C C12 0.9329(5) 0.1250(5) 0.24817(16) 0.0382(13) Uani d . 1
C C13 1.0489(5) 0.1262(5) 0.18470(17) 0.0397(14) Uani d . 1
C C14 1.1723(6) 0.1260(6) 0.16121(19) 0.0533(18) Uani d . 1
H H14 1.2560 0.1281 0.1751 0.064 Uiso calc R 1
C C15 1.1662(6) 0.1227(6) 0.1181(2) 0.0597(17) Uani d . 1
H H15 1.2469 0.1237 0.1025 0.072 Uiso calc R 1
C C16 1.0414(6) 0.1177(6) 0.09638(18) 0.0582(17) Uani d . 1
H H16 1.0407 0.1128 0.0669 0.070 Uiso calc R 1
C C17 0.9217(6) 0.1201(5) 0.11797(18) 0.0490(13) Uani d . 1
H H17 0.8394 0.1187 0.1033 0.059 Uiso calc R 1
C C18 0.9225(6) 0.1246(5) 0.16290(16) 0.0447(15) Uani d . 1
C C19 0.6515(5) 0.2970(5) 0.42716(15) 0.0332(13) Uani d . 1
C C20 0.7027(5) 0.3540(4) 0.46467(17) 0.0325(12) Uani d . 1
C C21 0.7014(6) 0.4548(5) 0.4653(2) 0.0532(17) Uani d . 1
H H21 0.6675 0.4893 0.4421 0.064 Uiso calc R 1
C C22 0.7500 0.5041(7) 0.5000 0.064(3) Uani d SU 1
H H22 0.7500 0.5720 0.5000 0.077 Uiso calc SR 1
C C23 0.7500 0.3032(6) 0.5000 0.0345(18) Uani d S 1
H H23 0.7500 0.2353 0.5000 0.041 Uiso calc SR 1
C C24 0.5546(6) -0.0716(5) 0.4023(2) 0.0433(16) Uani d . 1
C C25 0.5310(6) -0.1653(5) 0.42481(19) 0.0427(15) Uani d . 1
C C26 0.5365(9) -0.1666(5) 0.4684(2) 0.082(3) Uani d U 1
H H26 0.5649 -0.1112 0.4830 0.099 Uiso calc R 1
C C27 0.5000 -0.2500 0.4909(4) 0.114(5) Uani d SU 1
H H27 0.5000 -0.2500 0.5205 0.137 Uiso calc SR 1
C C28 0.5000 -0.2500 0.4033(3) 0.041(2) Uani d S 1
H H28 0.5000 -0.2500 0.3738 0.049 Uiso calc SR 1
N N1 0.5680(4) 0.1273(4) 0.31853(12) 0.0326(10) Uani d . 1
N N2 0.8025(4) 0.1185(4) 0.35973(13) 0.0395(11) Uani d . 1
N N3 1.0522(4) 0.1274(4) 0.22815(14) 0.0409(12) Uani d . 1
N N4 0.8012(4) 0.1247(4) 0.18385(13) 0.0374(11) Uani d . 1
O O1 0.6069(4) 0.3457(3) 0.39526(10) 0.0430(10) Uani d . 1
O O2 0.6588(4) 0.2072(3) 0.42816(12) 0.0451(10) Uani d . 1
O O3 0.4994(5) -0.0574(4) 0.36758(15) 0.0601(13) Uani d . 1
O O4 0.6257(4) -0.0046(3) 0.42080(16) 0.0574(13) Uani d . 1
Co Co1 0.59293(7) 0.11406(6) 0.38385(2) 0.0354(2) Uani d . 1
O O5 0.6468(12) 0.0350(11) 0.5197(3) 0.099(4) Uani d P 0.50

loop_
_atom_site_aniso_label
_atom_site_aniso_U_11
_atom_site_aniso_U_22
_atom_site_aniso_U_33
_atom_site_aniso_U_12
_atom_site_aniso_U_13
_atom_site_aniso_U_23
C1 0.046(3) 0.059(4) 0.029(2) 0.006(3) -0.007(3) -0.008(4)
C2 0.038(3) 0.075(5) 0.045(3) -0.003(4) -0.008(2) -0.008(4)
C3 0.036(3) 0.059(4) 0.044(3) 0.002(3) -0.001(2) -0.008(4)
C4 0.036(3) 0.035(3) 0.033(3) -0.003(3) 0.003(2) -0.005(3)
C5 0.036(3) 0.033(3) 0.030(3) 0.004(3) -0.004(2) -0.007(3)
C6 0.033(3) 0.030(3) 0.029(3) -0.004(3) -0.001(2) -0.004(3)
C7 0.031(3) 0.058(4) 0.033(3) 0.000(3) 0.004(2) -0.003(3)
C8 0.033(3) 0.072(5) 0.029(3) 0.001(3) -0.004(2) -0.003(3)
C9 0.039(3) 0.047(4) 0.024(2) 0.002(3) -0.001(2) -0.002(3)
C10 0.035(3) 0.034(4) 0.028(3) 0.002(3) 0.001(2) -0.003(3)
C11 0.040(3) 0.033(3) 0.034(3) -0.001(3) 0.008(2) -0.001(3)
C12 0.040(3) 0.035(4) 0.039(3) 0.000(3) 0.005(2) -0.005(3)
C13 0.036(3) 0.045(4) 0.038(3) -0.003(3) 0.006(2) -0.001(3)
C14 0.035(3) 0.074(5) 0.051(4) -0.011(4) 0.014(3) -0.012(4)
C15 0.046(3) 0.083(5) 0.050(3) -0.008(4) 0.013(3) -0.007(5)
C16 0.073(4) 0.073(5) 0.029(3) 0.000(4) 0.013(3) 0.006(4)
C17 0.048(3) 0.068(4) 0.030(2) -0.002(3) 0.009(3) 0.002(4)
C18 0.040(3) 0.057(4) 0.037(3) -0.006(4) 0.009(2) -0.001(3)
C19 0.032(3) 0.056(4) 0.012(2) -0.001(3) 0.001(2) -0.002(3)
C20 0.035(3) 0.035(3) 0.028(3) 0.000(2) -0.004(2) 0.003(2)
C21 0.074(5) 0.038(4) 0.047(4) 0.000(3) -0.025(3) 0.006(3)
C22 0.086(6) 0.039(5) 0.067(6) 0.000 -0.028(5) 0.000
C23 0.043(4) 0.031(5) 0.030(4) 0.000 -0.012(3) 0.000
C24 0.043(4) 0.033(4) 0.054(4) 0.004(3) 0.007(3) 0.002(3)
C25 0.056(4) 0.029(4) 0.042(4) 0.003(3) -0.001(3) 0.002(3)
C26 0.147(7) 0.041(4) 0.059(4) -0.012(4) -0.017(4) 0.002(4)
C27 0.187(9) 0.079(8) 0.076(7) -0.014(7) 0.000 0.000
C28 0.037(4) 0.044(6) 0.041(5) 0.004(4) 0.000 0.000
N1 0.028(2) 0.042(3) 0.029(2) 0.003(2) -0.0023(17) -0.005(2)
N2 0.050(3) 0.039(3) 0.029(2) -0.001(3) -0.0073(19) -0.005(3)
N3 0.031(2) 0.050(4) 0.042(3) -0.008(2) 0.0041(19) -0.001(3)
N4 0.041(2) 0.040(3) 0.032(2) -0.001(2) 0.0041(19) -0.002(3)
O1 0.039(2) 0.062(3) 0.029(2) -0.0036(19) -0.0045(16) 0.0053(17)
O2 0.052(2) 0.047(3) 0.037(2) 0.005(2) -0.0090(19) -0.008(2)
O3 0.080(3) 0.051(3) 0.050(3) 0.006(3) 0.013(2) 0.009(2)
O4 0.056(3) 0.032(3) 0.084(3) -0.006(2) 0.002(2) 0.001(2)
Co1 0.0356(3) 0.0459(4) 0.0246(3) -0.0005(4) -0.0005(3) -0.0041(4)
O5 0.101(8) 0.126(11) 0.070(8) -0.022(8) -0.011(6) -0.040(7)

loop_
_atom_type_symbol
_atom_type_description
_atom_type_scat_dispersion_real
_atom_type_scat_dispersion_imag
_atom_type_scat_source
C C 0.0033 0.0016 'International Tables Vol C Tables 4.2.6.8 and 6.1.1.4'
H H 0.0000 0.0000 'International Tables Vol C Tables 4.2.6.8 and 6.1.1.4'
N N 0.0061 0.0033 'International Tables Vol C Tables 4.2.6.8 and 6.1.1.4'
O O 0.0106 0.0060 'International Tables Vol C Tables 4.2.6.8 and 6.1.1.4'
Co Co 0.3494 0.9721 'International Tables Vol C Tables 4.2.6.8 and 6.1.1.4'

loop_
_geom_angle_atom_site_label_1
_geom_angle_atom_site_label_2
_geom_angle_atom_site_label_3
_geom_angle_site_symmetry_1
_geom_angle_site_symmetry_3
_geom_angle
_geom_angle_publ_flag
N2 C1 C2 . . 123.0(5) ?
N2 C1 H1 . . 118.5 ?
C2 C1 H1 . . 118.5 ?
C3 C2 C1 . . 119.0(5) ?
C3 C2 H2 . . 120.5 ?
C1 C2 H2 . . 120.5 ?
C2 C3 C4 . . 120.3(5) ?
C2 C3 H3 . . 119.9 ?
C4 C3 H3 . . 119.9 ?
C5 C4 C3 . . 117.0(5) ?
C5 C4 C12 . . 118.7(4) ?
C3 C4 C12 . . 124.2(5) ?
N2 C5 C4 . . 123.5(5) ?
N2 C5 C6 . . 115.3(4) ?
C4 C5 C6 . . 121.1(4) ?
N1 C6 C10 . . 122.6(4) ?
N1 C6 C5 . . 116.6(4) ?
C10 C6 C5 . . 120.8(4) ?
N1 C7 C8 . . 123.0(5) ?
N1 C7 H7 . . 118.5 ?
C8 C7 H7 . . 118.5 ?
C9 C8 C7 . . 119.5(5) ?
C9 C8 H8 . . 120.3 ?
C7 C8 H8 . . 120.3 ?
C8 C9 C10 . . 119.6(5) ?
C8 C9 H9 . . 120.2 ?
C10 C9 H9 . . 120.2 ?
C9 C10 C6 . . 117.2(4) ?
C9 C10 C11 . . 124.4(4) ?
C6 C10 C11 . . 118.4(4) ?
N4 C11 C12 . . 122.0(5) ?
N4 C11 C10 . . 117.5(4) ?
C12 C11 C10 . . 120.5(4) ?
N3 C12 C11 . . 122.3(5) ?
N3 C12 C4 . . 117.4(5) ?
C11 C12 C4 . . 120.3(4) ?
N3 C13 C18 . . 120.3(5) ?
N3 C13 C14 . . 120.1(5) ?
C18 C13 C14 . . 119.6(5) ?
C15 C14 C13 . . 118.9(5) ?
C15 C14 H14 . . 120.5 ?
C13 C14 H14 . . 120.5 ?
C14 C15 C16 . . 121.7(5) ?
C14 C15 H15 . . 119.1 ?
C16 C15 H15 . . 119.1 ?
C17 C16 C15 . . 120.6(5) ?
C17 C16 H16 . . 119.7 ?
C15 C16 H16 . . 119.7 ?
C16 C17 C18 . . 119.8(6) ?
C16 C17 H17 . . 120.1 ?
C18 C17 H17 . . 120.1 ?
N4 C18 C17 . . 118.7(5) ?
N4 C18 C13 . . 122.0(4) ?
C17 C18 C13 . . 119.3(5) ?
O2 C19 O1 . . 124.0(5) ?
O2 C19 C20 . . 118.7(5) ?
O1 C19 C20 . . 117.3(6) ?
C21 C20 C23 . . 119.5(6) ?
C21 C20 C19 . . 121.9(5) ?
C23 C20 C19 . . 118.6(5) ?
C22 C21 C20 . . 120.1(7) ?
C22 C21 H21 . . 120.0 ?
C20 C21 H21 . . 120.0 ?
C21 C22 C21 . 4_656 120.9(9) ?
C21 C22 H22 . . 119.5 ?
C21 C22 H22 4_656 . 119.5 ?
C20 C23 C20 4_656 . 120.0(7) ?
C20 C23 H23 4_656 . 120.0 ?
C20 C23 H23 . . 120.0 ?
O3 C24 O4 . . 121.6(6) ?
O3 C24 C25 . . 119.3(6) ?
O4 C24 C25 . . 119.0(6) ?
C26 C25 C28 . . 119.3(6) ?
C26 C25 C24 . . 118.7(6) ?
C28 C25 C24 . . 122.0(6) ?
C25 C26 C27 . . 120.6(8) ?
C25 C26 H26 . . 119.7 ?
C27 C26 H26 . . 119.7 ?
C26 C27 C26 2_645 . 118.7(12) ?
C26 C27 H27 2_645 . 120.6 ?
C26 C27 H27 . . 120.6 ?
C25 C28 C25 . 2_645 121.2(8) ?
C25 C28 H28 . . 119.4 ?
C25 C28 H28 2_645 . 119.4 ?
C7 N1 C6 . . 118.0(4) ?
C7 N1 Co1 . . 124.3(3) ?
C6 N1 Co1 . . 117.3(3) ?
C1 N2 C5 . . 117.2(4) ?
C1 N2 Co1 . . 128.6(3) ?
C5 N2 Co1 . . 114.2(3) ?
C12 N3 C13 . . 117.0(4) ?
C11 N4 C18 . . 116.4(4) ?
C19 O1 Co1 . 2_655 126.7(3) ?
C19 O2 Co1 . . 126.9(4) ?
C24 O4 Co1 . . 103.1(4) ?
O2 Co1 O4 . . 93.47(19) y
O2 Co1 O1 . 2_655 90.87(15) y
O4 Co1 O1 . 2_655 105.36(16) y
O2 Co1 N1 . . 132.31(19) y
O4 Co1 N1 . . 131.1(2) y
O1 Co1 N1 2_655 . 92.14(14) y
O2 Co1 N2 . . 85.45(17) y
O4 Co1 N2 . . 94.14(19) y
O1 Co1 N2 2_655 . 160.35(19) y
N1 Co1 N2 . . 76.42(15) y

loop_
_geom_bond_atom_site_label_1
_geom_bond_atom_site_label_2
_geom_bond_site_symmetry_2
_geom_bond_distance
_geom_bond_publ_flag
C1 N2 . 1.327(6) ?
C1 C2 . 1.393(7) ?
C1 H1 . 0.93 ?
C2 C3 . 1.358(8) ?
C2 H2 . 0.93 ?
C3 C4 . 1.391(7) ?
C3 H3 . 0.93 ?
C4 C5 . 1.390(7) ?
C4 C12 . 1.467(7) ?
C5 N2 . 1.360(6) ?
C5 C6 . 1.451(6) ?
C6 N1 . 1.360(6) ?
C6 C10 . 1.407(6) ?
C7 N1 . 1.322(6) ?
C7 C8 . 1.386(7) ?
C7 H7 . 0.93 ?
C8 C9 . 1.366(6) ?
C8 H8 . 0.93 ?
C9 C10 . 1.395(7) ?
C9 H9 . 0.93 ?
C10 C11 . 1.463(7) ?
C11 N4 . 1.332(6) ?
C11 C12 . 1.412(7) ?
C12 N3 . 1.328(6) ?
C13 N3 . 1.367(7) ?
C13 C18 . 1.417(8) ?
C13 C14 . 1.417(7) ?
C14 C15 . 1.359(9) ?
C14 H14 . 0.93 ?
C15 C16 . 1.403(8) ?
C15 H15 . 0.93 ?
C16 C17 . 1.356(8) ?
C16 H16 . 0.93 ?
C17 C18 . 1.415(7) ?
C17 H17 . 0.93 ?
C18 N4 . 1.359(7) ?
C19 O2 . 1.232(7) ?
C19 O1 . 1.282(6) ?
C19 C20 . 1.501(7) ?
C20 C21 . 1.381(8) ?
C20 C23 . 1.391(6) ?
C21 C22 . 1.370(8) ?
C21 H21 . 0.93 ?
C22 C21 4_656 1.370(8) ?
C22 H22 . 0.93 ?
C23 C20 4_656 1.391(6) ?
C23 H23 . 0.9300 ?
C24 O3 . 1.235(7) ?
C24 O4 . 1.290(7) ?
C24 C25 . 1.484(8) ?
C25 C26 . 1.372(9) ?
C25 C28 . 1.376(7) ?
C26 C27 . 1.391(9) ?
C26 H26 . 0.93 ?
C27 C26 2_645 1.391(9) ?
C27 H27 . 0.93 ?
C28 C25 2_645 1.376(7) ?
C28 H28 . 0.93 ?
Co1 N1 . 2.077(4) y
Co1 N2 . 2.191(5) y
Co1 O1 2_655 2.067(4) y
Co1 O2 . 1.997(4) y
Co1 O4 . 2.024(5) y
